data_2220156
loop_
_publ_author_name
'Bon, V. V.'
'Dudko, A. V.'
'Kozachkova, A. N.'
'Pekhnyo, V. I.'

_publ_section_title
;
 1-Ammonio-1-phosphonopentane-1-phosphonic acid
;
_journal_coeditor_code EZ2151
_journal_issue 12
_journal_name_full 'Acta Crystallographica Section E'
_journal_page_first o2436
_journal_paper_doi 10.1107/S1600536808038968
_journal_volume 64
_journal_year 2008
_chemical_formula_iupac 'C5 H15 N O6 P2'
_chemical_formula_moiety 'C5 H15 N O6 P2'
_chemical_formula_sum 'C5 H15 N O6 P2'
_chemical_formula_weight 247.12
_chemical_melting_point 562
_chemical_name_systematic
;
1-Ammonio-1-phosphonopentane-1-phosphonic acid
;
_space_group_IT_number 14
_symmetry_cell_setting monoclinic
_symmetry_space_group_name_Hall '-P 2ybc'
_symmetry_space_group_name_H-M 'P 1 21/c 1'
_atom_sites_solution_hydrogens geom
_atom_sites_solution_primary direct
_atom_sites_solution_secondary difmap
_audit_creation_method SHELXL-97
_cell_angle_alpha 90.00
_cell_angle_beta 96.9380(10)
_cell_angle_gamma 90.00
_cell_formula_units_Z 4
_cell_length_a 14.5502(3)
_cell_length_b 7.18960(10)
_cell_length_c 9.4855(2)
_cell_measurement_reflns_used 8806
_cell_measurement_temperature 100(2)
_cell_measurement_theta_max 28.37
_cell_measurement_theta_min 2.82
_cell_volume 985.01(3)
_computing_cell_refinement 'SAINT (Bruker, 2005)'
_computing_data_collection 'APEX2 (Bruker, 2005)'
_computing_data_reduction 'SAINT (Bruker, 2005)'
_computing_molecular_graphics 'SHELXTL (Sheldrick, 2008)'
_computing_publication_material 'SHELXTL (Sheldrick, 2008)'
_computing_structure_refinement 'SHELXTL (Sheldrick, 2008)'
_computing_structure_solution 'SHELXTL (Sheldrick, 2008)'
_diffrn_ambient_temperature 100(2)
_diffrn_measured_fraction_theta_full 0.996
_diffrn_measured_fraction_theta_max 0.996
_diffrn_measurement_device_type 'Bruker SMART APEXII CCD area-detector'
_diffrn_measurement_method '\f and \w'
_diffrn_radiation_monochromator graphite
_diffrn_radiation_source 'fine-focus sealed tube'
_diffrn_radiation_type MoK\a
_diffrn_radiation_wavelength 0.71073
_diffrn_reflns_av_R_equivalents 0.0425
_diffrn_reflns_av_sigmaI/netI 0.0206
_diffrn_reflns_limit_h_max 19
_diffrn_reflns_limit_h_min -19
_diffrn_reflns_limit_k_max 9
_diffrn_reflns_limit_k_min -9
_diffrn_reflns_limit_l_max 12
_diffrn_reflns_limit_l_min -12
_diffrn_reflns_number 23409
_diffrn_reflns_theta_full 28.44
_diffrn_reflns_theta_max 28.44
_diffrn_reflns_theta_min 2.82
_exptl_absorpt_coefficient_mu 0.447
_exptl_absorpt_correction_T_max 0.9609
_exptl_absorpt_correction_T_min 0.8484
_exptl_absorpt_correction_type multi-scan
_exptl_absorpt_process_details '(SADABS; Bruker, 2005)'
_exptl_crystal_colour colourless
_exptl_crystal_density_diffrn 1.666
_exptl_crystal_density_method 'not measured'
_exptl_crystal_description plate
_exptl_crystal_F_000 520
_exptl_crystal_size_max 0.38
_exptl_crystal_size_mid 0.36
_exptl_crystal_size_min 0.09
_refine_diff_density_max 0.438
_refine_diff_density_min -0.319
_refine_ls_extinction_method none
_refine_ls_goodness_of_fit_ref 1.061
_refine_ls_hydrogen_treatment mixed
_refine_ls_matrix_type full
_refine_ls_number_parameters 152
_refine_ls_number_reflns 2471
_refine_ls_number_restraints 0
_refine_ls_restrained_S_all 1.061
_refine_ls_R_factor_all 0.0321
_refine_ls_R_factor_gt 0.0275
_refine_ls_shift/su_max 0.000
_refine_ls_shift/su_mean 0.000
_refine_ls_structure_factor_coef Fsqd
_refine_ls_weighting_details 'calc w=1/[\s^2^(Fo^2^)+(0.0317P)^2^+0.8863P] where P=(Fo^2^+2Fc^2^)/3'
_refine_ls_weighting_scheme calc
_refine_ls_wR_factor_gt 0.0691
_refine_ls_wR_factor_ref 0.0718
_reflns_number_gt 2225
_reflns_number_total 2471
_reflns_threshold_expression I>2\s(I)
_cod_data_source_file ez2151.cif
_cod_data_source_block I
_cod_original_sg_symbol_H-M 'P 21/c'
_cod_database_code 2220156
_cod_database_fobs_code 2220156

loop_
_symmetry_equiv_pos_as_xyz
'x, y, z'
'-x, y+1/2, -z+1/2'
'-x, -y, -z'
'x, -y-1/2, z-1/2'

loop_
_atom_site_type_symbol
_atom_site_label
_atom_site_fract_x
_atom_site_fract_y
_atom_site_fract_z
_atom_site_U_iso_or_equiv
_atom_site_adp_type
_atom_site_calc_flag
_atom_site_refinement_flags
_atom_site_occupancy
P P1 0.39648(2) 0.07886(5) 0.68586(4) 0.00647(9) Uani d . 1
P P2 0.28775(2) -0.24846(5) 0.54892(4) 0.00680(9) Uani d . 1
C C1 0.30732(9) 0.00397(19) 0.54146(14) 0.0067(3) Uani d . 1
C C2 0.21901(10) 0.1205(2) 0.55184(15) 0.0100(3) Uani d . 1
H H2A 0.1914 0.0778 0.6366 0.012 Uiso calc R 1
H H2B 0.2383 0.2514 0.5692 0.012 Uiso calc R 1
C C3 0.14290(10) 0.1183(2) 0.42611(16) 0.0139(3) Uani d . 1
H H3A 0.1698 0.1489 0.3380 0.017 Uiso calc R 1
H H3B 0.1157 -0.0079 0.4153 0.017 Uiso calc R 1
C C4 0.06761(12) 0.2576(3) 0.4478(2) 0.0239(4) Uani d . 1
H H4A 0.0485 0.2381 0.5434 0.029 Uiso calc R 1
H H4B 0.0939 0.3844 0.4457 0.029 Uiso calc R 1
C C5 -0.01700(12) 0.2475(3) 0.3401(2) 0.0238(4) Uani d . 1
H H5A 0.0005 0.2714 0.2452 0.036 Uiso calc R 1
H H5B -0.0620 0.3411 0.3624 0.036 Uiso calc R 1
H H5C -0.0447 0.1234 0.3424 0.036 Uiso calc R 1
N N1 0.34540(9) 0.04748(18) 0.40433(12) 0.0075(2) Uani d . 1
O O1 0.20552(7) -0.29755(15) 0.43309(11) 0.0103(2) Uani d . 1
O O2 0.26347(7) -0.29945(15) 0.69151(10) 0.0105(2) Uani d . 1
O O3 0.37688(7) -0.33350(15) 0.50568(11) 0.0102(2) Uani d . 1
O O4 0.48097(7) -0.03933(15) 0.68442(11) 0.0106(2) Uani d . 1
O O5 0.35286(7) 0.08211(14) 0.82242(10) 0.0092(2) Uani d . 1
O O6 0.41170(7) 0.28091(15) 0.63361(11) 0.0103(2) Uani d . 1
H H1N 0.4006(14) 0.015(3) 0.406(2) 0.015(5) Uiso d . 1
H H2N 0.3439(14) 0.172(3) 0.387(2) 0.022(5) Uiso d . 1
H H3N 0.3141(13) -0.009(3) 0.331(2) 0.014(5) Uiso d . 1
H H1O 0.2192(17) -0.283(4) 0.356(3) 0.032(6) Uiso d . 1
H H3O 0.3713(18) -0.416(4) 0.450(3) 0.040(7) Uiso d . 1
H H6O 0.4518(18) 0.340(4) 0.684(3) 0.046(8) Uiso d . 1

loop_
_atom_site_aniso_label
_atom_site_aniso_U_11
_atom_site_aniso_U_22
_atom_site_aniso_U_33
_atom_site_aniso_U_12
_atom_site_aniso_U_13
_atom_site_aniso_U_23
P1 0.00764(16) 0.00625(17) 0.00532(16) -0.00016(12) -0.00004(12) -0.00001(12)
P2 0.00865(17) 0.00661(17) 0.00509(16) -0.00071(12) 0.00064(12) -0.00014(12)
C1 0.0075(6) 0.0081(6) 0.0045(6) 0.0003(5) 0.0007(5) 0.0000(5)
C2 0.0085(6) 0.0107(7) 0.0107(6) 0.0022(5) 0.0010(5) -0.0017(5)
C3 0.0119(7) 0.0176(8) 0.0114(7) 0.0050(6) -0.0014(5) -0.0005(6)
C4 0.0146(8) 0.0292(10) 0.0264(9) 0.0094(7) -0.0043(7) -0.0081(7)
C5 0.0140(7) 0.0316(10) 0.0249(9) 0.0078(7) -0.0024(6) 0.0026(7)
N1 0.0082(6) 0.0087(6) 0.0058(5) -0.0007(4) 0.0011(4) -0.0002(4)
O1 0.0113(5) 0.0123(5) 0.0070(5) -0.0025(4) 0.0002(4) -0.0008(4)
O2 0.0142(5) 0.0105(5) 0.0068(4) -0.0006(4) 0.0018(4) 0.0006(4)
O3 0.0116(5) 0.0083(5) 0.0109(5) 0.0009(4) 0.0022(4) -0.0026(4)
O4 0.0095(5) 0.0122(5) 0.0096(5) 0.0026(4) -0.0004(4) -0.0001(4)
O5 0.0123(5) 0.0087(5) 0.0067(4) -0.0001(4) 0.0016(4) -0.0003(4)
O6 0.0134(5) 0.0079(5) 0.0089(5) -0.0031(4) -0.0007(4) 0.0013(4)

loop_
_atom_type_symbol
_atom_type_description
_atom_type_scat_dispersion_real
_atom_type_scat_dispersion_imag
_atom_type_scat_source
C C 0.0033 0.0016 'International Tables Vol C Tables 4.2.6.8 and 6.1.1.4'
H H 0.0000 0.0000 'International Tables Vol C Tables 4.2.6.8 and 6.1.1.4'
N N 0.0061 0.0033 'International Tables Vol C Tables 4.2.6.8 and 6.1.1.4'
O O 0.0106 0.0060 'International Tables Vol C Tables 4.2.6.8 and 6.1.1.4'
P P 0.1023 0.0942 'International Tables Vol C Tables 4.2.6.8 and 6.1.1.4'

loop_
_geom_angle_atom_site_label_1
_geom_angle_atom_site_label_2
_geom_angle_atom_site_label_3
_geom_angle
O4 P1 O5 116.59(6)
O4 P1 O6 112.20(6)
O5 P1 O6 110.42(6)
O4 P1 C1 109.37(6)
O5 P1 C1 108.06(6)
O6 P1 C1 98.61(6)
O2 P2 O3 116.57(6)
O2 P2 O1 109.77(6)
O3 P2 O1 108.78(6)
O2 P2 C1 109.49(6)
O3 P2 C1 104.08(6)
O1 P2 C1 107.72(6)
N1 C1 C2 109.71(11)
N1 C1 P2 108.22(9)
C2 C1 P2 113.48(10)
N1 C1 P1 106.30(9)
C2 C1 P1 107.99(9)
P2 C1 P1 110.90(7)
C3 C2 C1 118.31(12)
C3 C2 H2A 107.7
C1 C2 H2A 107.7
C3 C2 H2B 107.7
C1 C2 H2B 107.7
H2A C2 H2B 107.1
C4 C3 C2 110.76(13)
C4 C3 H3A 109.5
C2 C3 H3A 109.5
C4 C3 H3B 109.5
C2 C3 H3B 109.5
H3A C3 H3B 108.1
C5 C4 C3 114.90(15)
C5 C4 H4A 108.5
C3 C4 H4A 108.5
C5 C4 H4B 108.5
C3 C4 H4B 108.5
H4A C4 H4B 107.5
C4 C5 H5A 109.5
C4 C5 H5B 109.5
H5A C5 H5B 109.5
C4 C5 H5C 109.5
H5A C5 H5C 109.5
H5B C5 H5C 109.5
C1 N1 H1N 112.5(13)
C1 N1 H2N 111.0(13)
H1N N1 H2N 106.4(19)
C1 N1 H3N 112.3(12)
H1N N1 H3N 106.5(18)
H2N N1 H3N 107.9(18)
P2 O1 H1O 111.4(17)
P2 O3 H3O 117.1(19)
P1 O6 H6O 114.5(19)

loop_
_geom_bond_atom_site_label_1
_geom_bond_atom_site_label_2
_geom_bond_distance
P1 O4 1.4959(10)
P1 O5 1.5099(10)
P1 O6 1.5593(11)
P1 C1 1.8492(14)
P2 O2 1.4846(10)
P2 O3 1.5337(11)
P2 O1 1.5639(10)
P2 C1 1.8398(14)
C1 N1 1.5070(17)
C1 C2 1.5471(19)
C2 C3 1.5264(19)
C2 H2A 0.9900
C2 H2B 0.9900
C3 C4 1.517(2)
C3 H3A 0.9900
C3 H3B 0.9900
C4 C5 1.504(2)
C4 H4A 0.9900
C4 H4B 0.9900
C5 H5A 0.9800
C5 H5B 0.9800
C5 H5C 0.9800
N1 H1N 0.84(2)
N1 H2N 0.91(2)
N1 H3N 0.88(2)
O1 H1O 0.79(2)
O3 H3O 0.79(3)
O6 H6O 0.83(3)

loop_
_geom_hbond_atom_site_label_D
_geom_hbond_atom_site_label_H
_geom_hbond_atom_site_label_A
_geom_hbond_site_symmetry_A
_geom_hbond_distance_DH
_geom_hbond_distance_HA
_geom_hbond_distance_DA
_geom_hbond_angle_DHA
N1 H1N O4 3_656 0.84(2) 2.02(2) 2.7584(16) 146.7(19)
N1 H2N O5 4_565 0.91(2) 1.88(2) 2.7799(16) 169.4(19)
N1 H3N O2 4 0.88(2) 1.99(2) 2.8451(16) 162.9(18)
O1 H1O O2 4 0.79(2) 1.85(3) 2.6297(15) 167(3)
O3 H3O O5 4 0.79(3) 1.70(3) 2.4884(15) 175(3)
O6 H6O O4 2_656 0.83(3) 1.72(3) 2.5372(14) 168(3)

loop_
_geom_torsion_atom_site_label_1
_geom_torsion_atom_site_label_2
_geom_torsion_atom_site_label_3
_geom_torsion_atom_site_label_4
_geom_torsion
O2 P2 C1 N1 171.72(8)
O3 P2 C1 N1 46.42(10)
O1 P2 C1 N1 -68.96(10)
O2 P2 C1 C2 -66.27(11)
O3 P2 C1 C2 168.44(9)
O1 P2 C1 C2 53.05(11)
O2 P2 C1 P1 55.49(9)
O3 P2 C1 P1 -69.81(8)
O1 P2 C1 P1 174.81(7)
O4 P1 C1 N1 -65.79(10)
O5 P1 C1 N1 166.35(9)
O6 P1 C1 N1 51.49(10)
O4 P1 C1 C2 176.54(9)
O5 P1 C1 C2 48.68(11)
O6 P1 C1 C2 -66.19(10)
O4 P1 C1 P2 51.62(9)
O5 P1 C1 P2 -76.24(8)
O6 P1 C1 P2 168.90(7)
N1 C1 C2 C3 50.75(17)
P2 C1 C2 C3 -70.43(15)
P1 C1 C2 C3 166.21(11)
C1 C2 C3 C4 -173.11(14)
C2 C3 C4 C5 -171.76(15)

loop_
_cod_related_entry_id
_cod_related_entry_database
_cod_related_entry_code
1 ChemSpider 13828726
